data_2311334
loop_
_publ_author_name
'Shamsudin, Norzianah'
'Tan, Ai Ling'
'Young, David J.'
'Jotani, Mukesh M.'
'Otero-de-la-Roza, A'
'Tiekink, Edward R. T.'

_publ_section_title
;
 4-[(1-Benzyl-1H-1,2,3-triazol-4-yl)meth-oxy]benzene-1,2-dicarbo-nitrile:
 crystal structure, Hirshfeld surface analysis and energy-minimization
 calculations.
;
_journal_coeditor_code HB7573
_journal_issue 'Pt 4'
_journal_name_full 'Acta crystallographica. Section E, Crystallographic communications'
_journal_page_first 563
_journal_page_last 569
_journal_paper_doi 10.1107/S2056989016004722
_journal_volume 72
_journal_year 2016
_chemical_formula_iupac 'C18 H13 N5 O'
_chemical_formula_moiety 'C18 H13 N5 O'
_chemical_formula_sum 'C18 H13 N5 O'
_chemical_formula_weight 315.33
_chemical_name_systematic
;
4-[(1-Benzyl-1<i>H</i>-1,2,3-triazol-4-yl)methoxy]benzene-1,2-dicarbonitrile
;
_space_group_crystal_system monoclinic
_space_group_IT_number 14
_space_group_name_Hall '-P 2ybc'
_space_group_name_H-M_alt 'P 1 21/c 1'
_atom_sites_solution_hydrogens geom
_audit_creation_method SHELXL-2014/7
_cell_angle_alpha 90
_cell_angle_beta 90.927(10)
_cell_angle_gamma 90
_cell_formula_units_Z 4
_cell_length_a 5.2454(5)
_cell_length_b 15.3860(14)
_cell_length_c 19.042(3)
_cell_measurement_reflns_used 1806
_cell_measurement_temperature 100(2)
_cell_measurement_theta_max 27.5009
_cell_measurement_theta_min 2.5109
_cell_volume 1536.6(3)
_computing_cell_refinement
;
CrysAlis PRO (Agilent, 2012)
;
_computing_data_collection
;
CrysAlis PRO (Agilent, 2012)
;
_computing_data_reduction
;
CrysAlis PRO (Agilent, 2012)
;
_computing_molecular_graphics
;
ORTEP-3 for Windows (Farrugia, 2012), <i>QMol</i> (Gans & Shalloway,
2001) and
DIAMOND (Brandenburg, 2006)
;
_computing_publication_material
;
publCIF (Westrip, 2010)
;
_computing_structure_refinement
;
SHELXL2014 (Sheldrick, 2015)
;
_computing_structure_solution
;
SHELXS97 (Sheldrick, 2008)
;
_diffrn_ambient_temperature 100(2)
_diffrn_detector_area_resol_mean 10.4041
_diffrn_measured_fraction_theta_full 0.999
_diffrn_measured_fraction_theta_max 0.999
_diffrn_measurement_device_type 'Agilent Technologies SuperNova Dual diffractometer with an Atlas detector'
_diffrn_measurement_method '\w scan'
_diffrn_radiation_monochromator Mirror
_diffrn_radiation_source 'SuperNova (Mo) X-ray Source'
_diffrn_radiation_type MoK\a
_diffrn_radiation_wavelength 0.71073
_diffrn_reflns_av_R_equivalents 0.0799
_diffrn_reflns_limit_h_max 6
_diffrn_reflns_limit_h_min -6
_diffrn_reflns_limit_k_max 19
_diffrn_reflns_limit_k_min -19
_diffrn_reflns_limit_l_max 21
_diffrn_reflns_limit_l_min -24
_diffrn_reflns_number 15856
_diffrn_reflns_theta_full 27.497
_diffrn_reflns_theta_max 27.497
_diffrn_reflns_theta_min 2.516
_diffrn_standards_decay_% 0
_diffrn_standards_interval_count 0
_diffrn_standards_interval_time 0
_diffrn_standards_number 0
_exptl_absorpt_coefficient_mu 0.090
_exptl_absorpt_correction_T_max 1.00000
_exptl_absorpt_correction_T_min 0.58745
_exptl_absorpt_correction_type multi-scan
_exptl_absorpt_process_details
;
(CrysAlis PRO; Agilent, 2012)
;
_exptl_crystal_colour light-brown
_exptl_crystal_density_diffrn 1.363
_exptl_crystal_description prism
_exptl_crystal_F_000 656
_exptl_crystal_size_max 0.350
_exptl_crystal_size_mid 0.100
_exptl_crystal_size_min 0.100
_refine_diff_density_max 0.255
_refine_diff_density_min -0.252
_refine_ls_extinction_method none
_refine_ls_goodness_of_fit_ref 1.070
_refine_ls_hydrogen_treatment constr
_refine_ls_matrix_type full
_refine_ls_number_parameters 217
_refine_ls_number_reflns 3527
_refine_ls_number_restraints 0
_refine_ls_restrained_S_all 1.070
_refine_ls_R_factor_all 0.1146
_refine_ls_R_factor_gt 0.0565
_refine_ls_shift/su_max 0.000
_refine_ls_shift/su_mean 0.000
_refine_ls_structure_factor_coef Fsqd
_refine_ls_weighting_details 'w=1/[\s^2^(Fo^2^)+(0.0342P)^2^+0.5378P] where P=(Fo^2^+2Fc^2^)/3'
_refine_ls_weighting_scheme calc
_refine_ls_wR_factor_gt 0.1056
_refine_ls_wR_factor_ref 0.1357
_reflns_number_gt 2099
_reflns_number_total 3527
_reflns_threshold_expression 'I > 2\s(I)'
_cod_data_source_file hb7573sup1.cif
_cod_data_source_block I
_cod_original_sg_symbol_H-M 'P 21/c'
_cod_database_code 2311334
_shelx_space_group_comment
;
The symmetry employed for this shelxl refinement is uniquely defined
by the following loop, which should always be used as a source of
symmetry information in preference to the above space-group names.
They are only intended as comments.
;
_shelx_estimated_absorpt_t_min 0.969
_shelx_estimated_absorpt_t_max 0.991

loop_
_space_group_symop_operation_xyz
'x, y, z'
'-x, y+1/2, -z+1/2'
'-x, -y, -z'
'x, -y-1/2, z-1/2'

loop_
_atom_site_type_symbol
_atom_site_label
_atom_site_fract_x
_atom_site_fract_y
_atom_site_fract_z
_atom_site_U_iso_or_equiv
_atom_site_adp_type
_atom_site_calc_flag
_atom_site_occupancy
O O1 0.3153(3) 0.69488(10) 0.54542(9) 0.0262(4) Uani d 1
N N1 0.5641(4) 0.50248(12) 0.70174(11) 0.0233(5) Uani d 1
N N2 0.7432(4) 0.49329(13) 0.65250(12) 0.0294(5) Uani d 1
N N3 0.6509(4) 0.52816(13) 0.59396(11) 0.0279(5) Uani d 1
N N4 0.7655(4) 1.01212(13) 0.44279(12) 0.0312(5) Uani d 1
N N5 1.2066(4) 0.86108(14) 0.33358(13) 0.0342(6) Uani d 1
C C1 0.3561(4) 0.54262(15) 0.67500(14) 0.0251(6) Uani d 1
H H1 0.2032 0.5564 0.6987 0.030 Uiso calc 1
C C2 0.4125(4) 0.55919(14) 0.60643(13) 0.0216(5) Uani d 1
C C3 0.6072(5) 0.46954(16) 0.77327(14) 0.0282(6) Uani d 1
H H3A 0.5691 0.5162 0.8073 0.034 Uiso calc 1
H H3B 0.7892 0.4537 0.7794 0.034 Uiso calc 1
C C4 0.4444(4) 0.39128(15) 0.78895(13) 0.0234(5) Uani d 1
C C5 0.4866(4) 0.31288(15) 0.75402(14) 0.0294(6) Uani d 1
H H5 0.6186 0.3087 0.7206 0.035 Uiso calc 1
C C6 0.3363(5) 0.24131(16) 0.76800(15) 0.0330(7) Uani d 1
H H6 0.3662 0.1880 0.7444 0.040 Uiso calc 1
C C7 0.1427(5) 0.24702(17) 0.81622(15) 0.0329(7) Uani d 1
H H7 0.0388 0.1979 0.8254 0.040 Uiso calc 1
C C8 0.1008(5) 0.32439(16) 0.85111(14) 0.0312(6) Uani d 1
H H8 -0.0313 0.3282 0.8845 0.037 Uiso calc 1
C C9 0.2511(4) 0.39631(16) 0.83744(14) 0.0273(6) Uani d 1
H H9 0.2213 0.4494 0.8615 0.033 Uiso calc 1
C C10 0.2539(4) 0.60336(14) 0.55118(13) 0.0240(6) Uani d 1
H H10A 0.2818 0.5747 0.5054 0.029 Uiso calc 1
H H10B 0.0714 0.5970 0.5626 0.029 Uiso calc 1
C C11 0.5055(4) 0.72062(15) 0.50218(13) 0.0224(5) Uani d 1
C C12 0.5349(4) 0.81069(15) 0.49807(13) 0.0227(5) Uani d 1
H H12 0.4294 0.8480 0.5248 0.027 Uiso calc 1
C C13 0.7180(4) 0.84514(14) 0.45502(13) 0.0224(5) Uani d 1
C C14 0.8748(4) 0.79094(15) 0.41502(13) 0.0227(5) Uani d 1
C C15 0.8425(4) 0.70107(15) 0.41989(13) 0.0254(6) Uani d 1
H H15 0.9464 0.6635 0.3929 0.031 Uiso calc 1
C C16 0.6609(4) 0.66612(15) 0.46354(13) 0.0236(5) Uani d 1
H H16 0.6425 0.6049 0.4671 0.028 Uiso calc 1
C C17 0.7433(4) 0.93813(16) 0.44910(13) 0.0240(6) Uani d 1
C C18 1.0608(4) 0.82840(15) 0.36943(14) 0.0256(6) Uani d 1

loop_
_atom_site_aniso_label
_atom_site_aniso_U_11
_atom_site_aniso_U_22
_atom_site_aniso_U_33
_atom_site_aniso_U_12
_atom_site_aniso_U_13
_atom_site_aniso_U_23
O1 0.0306(9) 0.0188(9) 0.0296(11) 0.0005(7) 0.0083(8) 0.0045(8)
N1 0.0236(10) 0.0228(11) 0.0236(12) -0.0017(8) 0.0033(9) 0.0012(9)
N2 0.0230(10) 0.0349(12) 0.0305(14) 0.0018(9) 0.0057(10) 0.0039(10)
N3 0.0262(11) 0.0301(12) 0.0276(13) 0.0001(9) 0.0053(9) 0.0031(10)
N4 0.0359(12) 0.0237(12) 0.0344(14) 0.0005(9) 0.0068(10) 0.0009(10)
N5 0.0384(12) 0.0288(12) 0.0358(15) -0.0041(10) 0.0103(11) 0.0015(11)
C1 0.0237(12) 0.0227(13) 0.0291(16) 0.0034(10) 0.0055(11) -0.0006(11)
C2 0.0211(11) 0.0152(12) 0.0285(15) -0.0037(9) 0.0044(10) -0.0014(10)
C3 0.0300(13) 0.0289(14) 0.0256(15) -0.0009(10) -0.0024(11) 0.0036(12)
C4 0.0228(12) 0.0229(13) 0.0245(15) 0.0035(10) -0.0023(10) 0.0018(11)
C5 0.0282(13) 0.0287(14) 0.0314(16) 0.0054(10) 0.0033(11) 0.0000(12)
C6 0.0425(15) 0.0220(14) 0.0344(17) 0.0023(11) -0.0022(13) 0.0018(12)
C7 0.0365(14) 0.0250(14) 0.0371(18) -0.0042(11) -0.0027(13) 0.0105(12)
C8 0.0274(13) 0.0352(16) 0.0310(16) -0.0002(11) 0.0017(11) 0.0055(13)
C9 0.0268(12) 0.0261(13) 0.0291(16) 0.0032(10) 0.0015(11) 0.0002(12)
C10 0.0266(12) 0.0192(12) 0.0265(15) -0.0036(9) 0.0057(11) 0.0030(11)
C11 0.0215(11) 0.0247(13) 0.0211(14) -0.0030(9) -0.0007(10) 0.0056(11)
C12 0.0239(12) 0.0210(12) 0.0233(14) 0.0024(9) 0.0017(10) -0.0007(10)
C13 0.0254(12) 0.0193(12) 0.0224(14) -0.0001(9) -0.0014(10) 0.0007(10)
C14 0.0256(12) 0.0215(13) 0.0209(14) -0.0014(10) 0.0019(10) 0.0023(10)
C15 0.0279(12) 0.0239(13) 0.0247(15) 0.0021(10) 0.0039(11) -0.0021(11)
C16 0.0293(12) 0.0181(12) 0.0237(15) -0.0010(10) 0.0052(11) 0.0002(11)
C17 0.0223(12) 0.0279(14) 0.0219(14) 0.0011(10) 0.0040(10) 0.0000(11)
C18 0.0279(13) 0.0217(13) 0.0272(16) 0.0014(10) -0.0004(12) -0.0006(11)

loop_
_atom_type_symbol
_atom_type_description
_atom_type_scat_dispersion_real
_atom_type_scat_dispersion_imag
_atom_type_scat_source
C C 0.0033 0.0016 'International Tables Vol C Tables 4.2.6.8 and 6.1.1.4'
H H 0.0000 0.0000 'International Tables Vol C Tables 4.2.6.8 and 6.1.1.4'
N N 0.0061 0.0033 'International Tables Vol C Tables 4.2.6.8 and 6.1.1.4'
O O 0.0106 0.0060 'International Tables Vol C Tables 4.2.6.8 and 6.1.1.4'

loop_
_geom_angle_atom_site_label_1
_geom_angle_atom_site_label_2
_geom_angle_atom_site_label_3
_geom_angle
C11 O1 C10 119.61(18)
N2 N1 C1 110.8(2)
N2 N1 C3 120.75(19)
C1 N1 C3 128.4(2)
N3 N2 N1 107.14(18)
N2 N3 C2 108.6(2)
N1 C1 C2 105.1(2)
N1 C1 H1 127.5
C2 C1 H1 127.5
N3 C2 C1 108.3(2)
N3 C2 C10 122.6(2)
C1 C2 C10 129.1(2)
N1 C3 C4 112.33(19)
N1 C3 H3A 109.1
C4 C3 H3A 109.1
N1 C3 H3B 109.1
C4 C3 H3B 109.1
H3A C3 H3B 107.9
C9 C4 C5 119.3(2)
C9 C4 C3 120.7(2)
C5 C4 C3 120.0(2)
C6 C5 C4 120.1(3)
C6 C5 H5 120.0
C4 C5 H5 120.0
C5 C6 C7 120.3(3)
C5 C6 H6 119.9
C7 C6 H6 119.9
C8 C7 C6 119.9(2)
C8 C7 H7 120.1
C6 C7 H7 120.1
C7 C8 C9 120.1(3)
C7 C8 H8 119.9
C9 C8 H8 119.9
C4 C9 C8 120.4(2)
C4 C9 H9 119.8
C8 C9 H9 119.8
O1 C10 C2 111.92(17)
O1 C10 H10A 109.2
C2 C10 H10A 109.2
O1 C10 H10B 109.2
C2 C10 H10B 109.2
H10A C10 H10B 107.9
O1 C11 C16 125.9(2)
O1 C11 C12 113.9(2)
C16 C11 C12 120.2(2)
C13 C12 C11 119.6(2)
C13 C12 H12 120.2
C11 C12 H12 120.2
C12 C13 C14 120.9(2)
C12 C13 C17 119.6(2)
C14 C13 C17 119.4(2)
C15 C14 C13 118.6(2)
C15 C14 C18 121.4(2)
C13 C14 C18 119.9(2)
C16 C15 C14 120.7(2)
C16 C15 H15 119.7
C14 C15 H15 119.7
C15 C16 C11 120.0(2)
C15 C16 H16 120.0
C11 C16 H16 120.0
N4 C17 C13 178.4(3)
N5 C18 C14 177.7(3)

loop_
_geom_bond_atom_site_label_1
_geom_bond_atom_site_label_2
_geom_bond_distance
O1 C11 1.363(3)
O1 C10 1.449(3)
N1 N2 1.346(3)
N1 C1 1.347(3)
N1 C3 1.467(3)
N2 N3 1.322(3)
N3 C2 1.363(3)
N4 C17 1.151(3)
N5 C18 1.149(3)
C1 C2 1.367(3)
C1 H1 0.9500
C2 C10 1.494(3)
C3 C4 1.509(3)
C3 H3A 0.9900
C3 H3B 0.9900
C4 C9 1.385(3)
C4 C5 1.397(3)
C5 C6 1.383(3)
C5 H5 0.9500
C6 C7 1.383(4)
C6 H6 0.9500
C7 C8 1.382(4)
C7 H7 0.9500
C8 C9 1.386(3)
C8 H8 0.9500
C9 H9 0.9500
C10 H10A 0.9900
C10 H10B 0.9900
C11 C16 1.388(3)
C11 C12 1.397(3)
C12 C13 1.379(3)
C12 H12 0.9500
C13 C14 1.404(3)
C13 C17 1.441(3)
C14 C15 1.396(3)
C14 C18 1.437(4)
C15 C16 1.383(3)
C15 H15 0.9500
C16 H16 0.9500

loop_
_geom_hbond_atom_site_label_D
_geom_hbond_atom_site_label_H
_geom_hbond_atom_site_label_A
_geom_hbond_site_symmetry_A
_geom_hbond_distance_DH
_geom_hbond_distance_HA
_geom_hbond_distance_DA
_geom_hbond_angle_DHA
C10 H10A N3 3_666 0.99 2.50 3.468(3) 167
C10 H10B N3 1_455 0.99 2.53 3.477(3) 161
C12 H12 N4 3_676 0.95 2.47 3.353(3) 155
C18 N5 Cg1 1_655 1.149(3) 3.814(3) 3.853(2) 83.33(16)

loop_
_geom_torsion_atom_site_label_1
_geom_torsion_atom_site_label_2
_geom_torsion_atom_site_label_3
_geom_torsion_atom_site_label_4
_geom_torsion
C1 N1 N2 N3 0.4(2)
C3 N1 N2 N3 179.53(19)
N1 N2 N3 C2 -0.2(2)
N2 N1 C1 C2 -0.5(3)
C3 N1 C1 C2 -179.5(2)
N2 N3 C2 C1 -0.1(3)
N2 N3 C2 C10 179.62(19)
N1 C1 C2 N3 0.4(3)
N1 C1 C2 C10 -179.4(2)
N2 N1 C3 C4 -109.4(2)
C1 N1 C3 C4 69.6(3)
N1 C3 C4 C9 -112.3(3)
N1 C3 C4 C5 67.2(3)
C9 C4 C5 C6 0.0(3)
C3 C4 C5 C6 -179.5(2)
C4 C5 C6 C7 0.4(4)
C5 C6 C7 C8 -0.6(4)
C6 C7 C8 C9 0.5(4)
C5 C4 C9 C8 -0.1(3)
C3 C4 C9 C8 179.4(2)
C7 C8 C9 C4 -0.1(4)
C11 O1 C10 C2 87.8(2)
N3 C2 C10 O1 -84.1(3)
C1 C2 C10 O1 95.6(3)
C10 O1 C11 C16 -3.0(3)
C10 O1 C11 C12 176.24(18)
O1 C11 C12 C13 -178.81(19)
C16 C11 C12 C13 0.5(3)
C11 C12 C13 C14 0.2(3)
C11 C12 C13 C17 178.1(2)
C12 C13 C14 C15 -0.3(3)
C17 C13 C14 C15 -178.2(2)
C12 C13 C14 C18 178.7(2)
C17 C13 C14 C18 0.8(3)
C13 C14 C15 C16 -0.4(3)
C18 C14 C15 C16 -179.4(2)
C14 C15 C16 C11 1.1(3)
O1 C11 C16 C15 178.1(2)
C12 C11 C16 C15 -1.1(3)
